data_1520903
loop_
_publ_author_name
'Bronger, W.'
'Genin, H.S.'
'Mueller, P.'

_publ_section_title
;
 K3 Fe Se3 und K3 Fe2 Se4, zwei neue Verbindungen im System K / Fe / Se
;
_journal_name_full 'Zeitschrift fuer Anorganische und Allgemeine Chemie'
_journal_page_first 274
_journal_page_last 278
_journal_volume 625
_journal_year 1999
_chemical_formula_sum 'Fe K3 Se3'
_chemical_name_systematic 'K3 (Fe Se3)'
_space_group_IT_number 14
_symmetry_space_group_name_Hall '-P 2ybc'
_symmetry_space_group_name_H-M 'P 1 21/c 1'
_cell_angle_alpha 90
_cell_angle_beta 127.49
_cell_angle_gamma 90
_cell_formula_units_Z 4
_cell_length_a 8.023
_cell_length_b 12.868
_cell_length_c 10.41
_cell_volume 852.753
_citation_journal_id_ASTM ZAACAB
_cod_data_source_file Bronger_ZAACAB_1999_856.cif
_cod_data_source_block Fe1K3Se3
_cod_original_cell_volume 852.7532
_cod_original_formula_sum 'Fe1 K3 Se3'
_cod_database_code 1520903

loop_
_symmetry_equiv_pos_as_xyz
x,y,z
-x,y+1/2,-z+1/2
-x,-y,-z
x,-y-1/2,z-1/2

loop_
_atom_site_label
_atom_site_type_symbol
_atom_site_fract_x
_atom_site_fract_y
_atom_site_fract_z
_atom_site_occupancy
_atom_site_U_iso_or_equiv
K2 K+1 0.1293 0.81103 0.4184 1 0.0
K3 K+1 0.346 0.08018 0.603 1 0.0
Fe1 Fe+3 0.06123 0.0573 0.15321 1 0.0
Se1 Se-2 0.87256 0.45119 0.76002 1 0.0
K1 K+1 0.3851 0.37091 0.52311 1 0.0
Se3 Se-2 0.15867 0.61293 0.62629 1 0.0
Se2 Se-2 0.35168 0.32719 0.80915 1 0.0
